data_1536584
loop_
_publ_author_name
'Wiegers, G.A.'
'Meetsma, A.'
'Haange, R.J.'
'de Boer, J.L.'

_publ_section_title
;
 Structure, electrical transport and magnetic properties of the misfit
 layer compound (Sm S)1.19 Ta S2, 'Sm Ta S3'
;
_journal_name_full 'Journal of the Less-Common Metals'
_journal_page_first 347
_journal_page_last 359
_journal_volume 168
_journal_year 1991
_chemical_formula_sum 'S2 Ta'
_chemical_name_systematic '(Sm S)1.19 Ta S2'
_space_group_crystal_system orthorhombic
_space_group_IT_number 42
_space_group_name_Hall 'F -2 -2'
_space_group_name_H-M_alt 'F m 2 m'
_cell_angle_alpha 90
_cell_angle_beta 90
_cell_angle_gamma 90
_cell_formula_units_Z 4
_cell_length_a 3.293
_cell_length_b 5.679
_cell_length_c 22.5
_cell_volume 420.771
_citation_journal_id_ASTM JCOMAH
_cod_data_source_file Wiegers_JCOMAH_1991_2.cif
_cod_data_source_block S2Ta1
_cod_depositor_comments
;
 Updating space group information.

 Antanas Vaitkus,
 2018-06-11
;
_cod_original_cell_volume 420.7713
_cod_original_formula_sum 'S2 Ta1'
_cod_database_code 1536584

loop_
_space_group_symop_id
_space_group_symop_operation_xyz
1 x,y,z
2 -x,y,-z
3 x,y,-z
4 -x,y,z
5 x+1/2,y+1/2,z
6 -x+1/2,y+1/2,-z
7 x+1/2,y+1/2,-z
8 -x+1/2,y+1/2,z
9 x,y+1/2,z+1/2
10 -x,y+1/2,-z+1/2
11 x,y+1/2,-z+1/2
12 -x,y+1/2,z+1/2
13 x+1/2,y,z+1/2
14 -x+1/2,y,-z+1/2
15 x+1/2,y,-z+1/2
16 -x+1/2,y,z+1/2

loop_
_atom_site_label
_atom_site_type_symbol
_atom_site_fract_x
_atom_site_fract_y
_atom_site_fract_z
_atom_site_occupancy
_atom_site_U_iso_or_equiv
Ta1 Ta+2 0 -0.08 0 1 0.0
S2 S-2 0 0.262 0.0964 1 0.0
